data_4020855
loop_
_publ_author_name
'Jean-Hugues Fournier'
'Thierry Maris'
'James D. Wuest'

_publ_section_title
;
 Molecular Tectonics. Porous Hydrogen-Bonded Networks
 Built from Derivatives of 9,9'-Spirobifluorene
;
_journal_name_full 'Journal of Organic Chemistry'
_journal_page_first 1762
_journal_page_last 1775
_journal_paper_doi 10.1021/jo0348118
_journal_volume 69
_journal_year 2004
_chemical_formula_sum 'C39 H40 N4 O6'
_chemical_formula_weight 660.75
_space_group_IT_number 15
_symmetry_cell_setting monoclinic
_symmetry_space_group_name_Hall '-C 2yc'
_symmetry_space_group_name_H-M 'C 1 2/c 1'
_cell_angle_alpha 90.00
_cell_angle_beta 120.36(5)
_cell_angle_gamma 90.00
_cell_formula_units_Z 4
_cell_length_a 20.504(8)
_cell_length_b 12.2870(7)
_cell_length_c 16.8890(4)
_cell_measurement_temperature 223(2)
_cell_volume 3671.4(14)
_diffrn_ambient_temperature 223(2)
_exptl_crystal_density_diffrn 1.195
_cod_depositor_comments
;
The following automatic conversions were performed:
'_symmetry_cell_setting' value 'Monoclinic' changed to 'monoclinic'
according to '/home/saulius/struct/CIF-dictionaries/cif_core.dic'
dictionary named 'cif_core.dic' version 2.4.1 from
2010-06-29.

'_geom_bond_publ_flag' value 'Y' changed to 'y' according to
'/home/saulius/struct/CIF-dictionaries/cif_core.dic' dictionary named
'cif_core.dic' version 2.4.1 from 2010-06-29 (28 times).

Automatic conversion script
Id: cif_fix_enum 1527 2010-12-29 10:47:43Z saulius 
;
_cod_original_sg_symbol_H-M 'C 2/c'
_cod_database_code 4020855

loop_
_symmetry_equiv_pos_as_xyz
'x, y, z'
'-x, y, -z+1/2'
'x+1/2, y+1/2, z'
'-x+1/2, y+1/2, -z+1/2'
'-x, -y, -z'
'x, -y, z-1/2'
'-x+1/2, -y+1/2, -z'
'x+1/2, -y+1/2, z-1/2'

loop_
_atom_site_label
_atom_site_type_symbol
_atom_site_fract_x
_atom_site_fract_y
_atom_site_fract_z
_atom_site_U_iso_or_equiv
_atom_site_adp_type
_atom_site_occupancy
_atom_site_symmetry_multiplicity
_atom_site_calc_flag
_atom_site_refinement_flags
_atom_site_disorder_assembly
_atom_site_disorder_group
O1 O 0.04746(8) 1.33762(12) 1.04234(11) 0.0568(5) Uani 1 1 d . . .
O2 O 0.30248(9) 0.6674(2) 0.81412(16) 0.1011(9) Uani 1 1 d . . .
N1 N 0.17610(9) 0.68913(14) 0.72430(12) 0.0468(5) Uani 1 1 d . . .
H1A H 0.1375 0.6690 0.6723 0.056 Uiso 1 1 calc . . .
N2 N -0.04152(9) 1.21895(14) 0.94488(12) 0.0487(5) Uani 1 1 d . . .
H2A H -0.0898 1.2054 0.9156 0.058 Uiso 1 1 calc . . .
C1 C 0.0000 0.9507(2) 0.7500 0.0344(5) Uani 1 2 d S . .
C2 C 0.07213(9) 0.88351(14) 0.78383(12) 0.0347(4) Uani 1 1 d . . .
C3 C 0.12452(10) 0.90786(15) 0.87512(12) 0.0374(4) Uani 1 1 d . . .
C4 C 0.19503(11) 0.85742(16) 0.91780(13) 0.0438(5) Uani 1 1 d . . .
H4 H 0.2306 0.8733 0.9793 0.053 Uiso 1 1 calc . . .
C5 C 0.21232(10) 0.78408(16) 0.86931(13) 0.0438(5) Uani 1 1 d . . .
H5 H 0.2596 0.7491 0.8984 0.053 Uiso 1 1 calc . . .
C6 C 0.16039(10) 0.76123(14) 0.77745(13) 0.0394(4) Uani 1 1 d . . .
C7 C 0.08889(9) 0.81065(15) 0.73467(12) 0.0379(4) Uani 1 1 d . . .
H7 H 0.0530 0.7943 0.6734 0.045 Uiso 1 1 calc . . .
C8 C 0.01974(9) 1.01697(14) 0.83575(11) 0.0357(4) Uani 1 1 d . . .
C9 C 0.09171(10) 0.98984(15) 0.90738(12) 0.0386(4) Uani 1 1 d . . .
C10 C 0.11979(11) 1.03810(19) 0.99333(13) 0.0493(5) Uani 1 1 d . . .
H10 H 0.1676 1.0185 1.0423 0.059 Uiso 1 1 calc . . .
C11 C 0.07656(11) 1.11497(19) 1.00577(13) 0.0502(5) Uani 1 1 d . . .
H11 H 0.0955 1.1487 1.0632 0.060 Uiso 1 1 calc . . .
C12 C 0.00527(10) 1.14279(16) 0.93386(13) 0.0420(5) Uani 1 1 d . . .
C13 C -0.02389(9) 1.09288(15) 0.84806(12) 0.0392(4) Uani 1 1 d . . .
H13 H -0.0724 1.1108 0.7996 0.047 Uiso 1 1 calc . . .
C14 C -0.01864(11) 1.31040(17) 0.99631(13) 0.0467(5) Uani 1 1 d . . .
C15 C -0.08035(15) 1.3761(2) 0.9963(2) 0.0755(8) Uani 1 1 d . . .
H15A H -0.1288 1.3422 0.9559 0.113 Uiso 1 1 calc R . .
H15B H -0.0800 1.4492 0.9748 0.113 Uiso 1 1 calc R . .
H15C H -0.0721 1.3793 1.0581 0.113 Uiso 1 1 calc R . .
C16 C 0.24361(12) 0.6474(2) 0.74414(19) 0.0660(7) Uani 1 1 d . . .
C17 C 0.24116(16) 0.5728(3) 0.6721(2) 0.0997(13) Uani 1 1 d . . .
H17A H 0.1897 0.5683 0.6209 0.150 Uiso 1 1 calc R . .
H17B H 0.2583 0.5009 0.6980 0.150 Uiso 1 1 calc R . .
H17C H 0.2738 0.6012 0.6508 0.150 Uiso 1 1 calc R . .
C20 C 0.3546(5) 1.0956(8) 1.1531(7) 0.214(4) Uani 1 1 d . . .
O20 O 0.3289(4) 1.0131(6) 1.1050(6) 0.286(4) Uani 1 1 d . . .
C21 C 0.3680(7) 1.1860(10) 1.1136(7) 0.281(5) Uani 1 1 d . . .
H21A H 0.3589 1.1671 1.0531 0.422 Uiso 1 1 calc R . .
H21B H 0.4200 1.2093 1.1518 0.422 Uiso 1 1 calc R . .
H21C H 0.3344 1.2447 1.1085 0.422 Uiso 1 1 calc R . .
C22 C 0.3595(12) 1.1004(11) 1.2309(9) 0.520(18) Uani 1 1 d . . .
H22A H 0.3479 1.0297 1.2462 0.780 Uiso 1 1 calc R . .
H22B H 0.3240 1.1540 1.2291 0.780 Uiso 1 1 calc R . .
H22C H 0.4105 1.1213 1.2770 0.780 Uiso 1 1 calc R . .

loop_
_atom_site_aniso_label
_atom_site_aniso_U_11
_atom_site_aniso_U_22
_atom_site_aniso_U_33
_atom_site_aniso_U_23
_atom_site_aniso_U_13
_atom_site_aniso_U_12
O1 0.0423(8) 0.0521(8) 0.0565(9) -0.0057(7) 0.0107(7) -0.0037(7)
O2 0.0312(9) 0.141(2) 0.1013(16) -0.0604(15) 0.0118(9) 0.0119(10)
N1 0.0311(8) 0.0520(9) 0.0493(9) -0.0074(7) 0.0145(7) 0.0032(7)
N2 0.0309(8) 0.0564(10) 0.0509(10) -0.0131(8) 0.0150(7) -0.0008(7)
C1 0.0248(11) 0.0413(12) 0.0343(12) 0.000 0.0127(10) 0.000
C2 0.0238(8) 0.0406(9) 0.0359(9) 0.0042(7) 0.0124(7) -0.0005(7)
C3 0.0299(9) 0.0434(9) 0.0349(9) 0.0036(7) 0.0135(7) 0.0006(7)
C4 0.0337(10) 0.0516(10) 0.0353(9) 0.0044(8) 0.0096(8) 0.0065(8)
C5 0.0293(9) 0.0498(10) 0.0452(10) 0.0069(8) 0.0137(8) 0.0078(8)
C6 0.0307(9) 0.0396(9) 0.0468(10) 0.0022(7) 0.0188(8) 0.0014(7)
C7 0.0270(8) 0.0456(9) 0.0372(9) -0.0007(7) 0.0135(7) -0.0008(7)
C8 0.0280(8) 0.0413(9) 0.0339(9) 0.0016(7) 0.0126(7) -0.0030(7)
C9 0.0309(9) 0.0454(10) 0.0344(9) 0.0020(7) 0.0128(8) 0.0017(7)
C10 0.0356(10) 0.0634(12) 0.0345(9) -0.0019(9) 0.0072(8) 0.0079(9)
C11 0.0419(11) 0.0621(12) 0.0362(10) -0.0071(8) 0.0121(9) 0.0055(9)
C12 0.0333(9) 0.0468(10) 0.0421(10) -0.0044(8) 0.0163(8) -0.0014(7)
C13 0.0269(8) 0.0466(10) 0.0375(9) -0.0013(7) 0.0114(7) -0.0015(7)
C14 0.0413(11) 0.0468(10) 0.0432(10) -0.0036(8) 0.0150(9) 0.0004(8)
C15 0.0556(15) 0.0652(15) 0.093(2) -0.0252(14) 0.0284(15) 0.0072(12)
C16 0.0318(10) 0.0766(15) 0.0770(16) -0.0265(13) 0.0183(11) 0.0040(10)
C17 0.0492(15) 0.125(3) 0.108(2) -0.059(2) 0.0278(16) 0.0100(16)
C20 0.270(9) 0.197(7) 0.245(9) -0.082(7) 0.183(8) -0.131(7)
O20 0.240(6) 0.216(6) 0.328(8) -0.086(6) 0.089(6) -0.056(5)
C21 0.415(16) 0.236(10) 0.262(12) -0.003(8) 0.222(12) -0.069(10)
C22 1.17(5) 0.276(13) 0.407(18) -0.111(13) 0.61(3) -0.24(2)

loop_
_geom_bond_atom_site_label_1
_geom_bond_atom_site_label_2
_geom_bond_site_symmetry_1
_geom_bond_site_symmetry_2
_geom_bond_distance
_geom_bond_publ_flag
O1 C14 . . 1.220(3) y
O2 C16 . . 1.213(3) y
N1 C16 . . 1.350(3) y
N1 C6 . . 1.409(2) y
N1 H1a . . 0.87 ?
N2 C14 . . 1.351(3) y
N2 C12 . . 1.418(2) y
N2 H2a . . 0.87 ?
C1 C8 . . 1.527(2) y
C1 C8 . 2_556 1.527(2) y
C1 C2 . 2_556 1.530(2) y
C1 C2 . . 1.530(2) y
C2 C7 . . 1.377(3) y
C2 C3 . . 1.395(2) y
C3 C4 . . 1.393(3) y
C3 C9 . . 1.461(3) y
C4 C5 . . 1.379(3) y
C4 H4 . . 0.94 ?
C5 C6 . . 1.396(3) y
C5 H5 . . 0.94 ?
C6 C7 . . 1.403(2) y
C7 H7 . . 0.94 ?
C8 C13 . . 1.379(2) y
C8 C9 . . 1.396(3) y
C9 C10 . . 1.395(3) y
C10 C11 . . 1.382(3) y
C10 H10 . . 0.94 ?
C11 C12 . . 1.391(3) y
C11 H11 . . 0.94 ?
C12 C13 . . 1.399(3) y
C13 H13 . . 0.94 ?
C14 C15 . . 1.501(3) y
C15 H15a . . 0.97 ?
C15 H15b . . 0.97 ?
C15 H15c . . 0.97 ?
C16 C17 . . 1.504(4) y
C17 H17a . . 0.97 ?
C17 H17b . . 0.97 ?
C17 H17c . . 0.97 ?
C20 O20 . . 1.237(8) y
C20 C22 . . 1.269(11) y
C20 C21 . . 1.392(11) y
C21 H21a . . 0.97 ?
C21 H21b . . 0.97 ?
C21 H21c . . 0.97 ?
C22 H22a . . 0.97 ?
C22 H22b . . 0.97 ?
C22 H22c . . 0.97 ?
